data_9012359
loop_
_publ_author_name
'Jacobs, H.'
'Niemann, A.'
'Kockelmann, W.'

_publ_section_title
;Low temperature investigations of hydrogen bridge bonds in the hydroxides
 beta-Be(OH)2 and epsilon-Zn(OH)2 by Raman-spectroscopy as well as X-ray and
 neutron diffraction Locality: synthetic Sample: T = 5 K
;
_journal_name_full 'Zeitschrift fur Anorganische und Allgemeine Chemie'
_journal_page_first 1247
_journal_page_last 1254
_journal_paper_doi 10.1002/zaac.200500030
_journal_volume 631
_journal_year 2005
_chemical_formula_structural Zn(OD)2
_chemical_formula_sum 'D2 O2 Zn'
_chemical_name_mineral Wulfingite
_space_group_IT_number 19
_symmetry_space_group_name_Hall 'P 2ac 2ab'
_symmetry_space_group_name_H-M 'P 21 21 21'
_cell_angle_alpha 90
_cell_angle_beta 90
_cell_angle_gamma 90
_cell_length_a 4.88564
_cell_length_b 5.12565
_cell_length_c 8.50702
_cell_formula_units_Z 4
_cell_volume 213.033
_diffrn_ambient_temperature 5
_exptl_crystal_density_diffrn 3.162
_cod_original_formula_sum 'Zn O2 D2'
_cod_database_code 9012359

loop_
_symmetry_equiv_pos_as_xyz
x,y,z
-x,1/2+y,1/2-z
1/2+x,1/2-y,-z
1/2-x,-y,1/2+z

loop_
_atom_site_aniso_label
_atom_site_aniso_U_11
_atom_site_aniso_U_22
_atom_site_aniso_U_33
_atom_site_aniso_U_12
_atom_site_aniso_U_13
_atom_site_aniso_U_23
Zn 0.00090 0.00250 0.00220 -0.00110 0.00070 0.00200
O1 0.00170 0.00570 0.00350 0.00070 -0.00080 0.00210
O2 0.00420 0.00120 0.00360 0.00050 0.00100 0.00070
D1 0.01340 0.01870 0.01100 0.00280 -0.00200 0.00060
D2 0.01720 0.01200 0.01240 0.00240 -0.00270 0.00130

loop_
_atom_site_label
_atom_site_fract_x
_atom_site_fract_y
_atom_site_fract_z
_atom_site_U_iso_or_equiv
Zn 0.07140 0.64810 0.62390 0.00241
O1 0.11550 0.12370 0.07940 0.00456
O2 0.17030 0.31700 0.72140 0.00380
D1 0.47090 0.35910 0.84200 0.01811
D2 0.25550 0.81780 0.15180 0.01710

_database_code_amcsd 0015827
